data_4124406
loop_
_publ_author_name
'Wu, Hao'
'Garcia, Jeannette M.'
'Haeffner, Fredrik'
'Radomkit, Suttipol'
'Zhugralin, Adil R.'
'Hoveyda, Amir H.'

_publ_section_title
;
 Mechanism of NHC-Catalyzed Conjugate Additions of Diboron and Borosilane
 Reagents to \a,\b-Unsaturated Carbonyl Compounds.
;
_journal_name_full 'Journal of the American Chemical Society'
_journal_page_first 150811140748006
_journal_paper_doi 10.1021/jacs.5b06745
_journal_year 2015
_chemical_absolute_configuration ad
_chemical_formula_moiety 'C41 H36 N2 O'
_chemical_formula_sum 'C41 H36 N2 O'
_chemical_formula_weight 572.72
_chemical_name_systematic
; 
 ? 
;
_space_group_IT_number 145
_symmetry_cell_setting trigonal
_symmetry_space_group_name_Hall 'P 32'
_symmetry_space_group_name_H-M 'P 32'
_atom_sites_solution_hydrogens difmap
_atom_sites_solution_primary direct
_atom_sites_solution_secondary difmap
_audit_creation_method SHELXL-97
_cell_angle_alpha 90.00
_cell_angle_beta 90.00
_cell_angle_gamma 120.00
_cell_formula_units_Z 3
_cell_length_a 9.7301(5)
_cell_length_b 9.7301(5)
_cell_length_c 28.7268(16)
_cell_measurement_reflns_used 9895
_cell_measurement_temperature 100(2)
_cell_measurement_theta_max 67.48
_cell_measurement_theta_min 3.08
_cell_volume 2355.3(2)
_computing_cell_refinement 'SAINT (Bruker, 2010)'
_computing_data_collection 'APEX2 (Bruker, 2010)'
_computing_data_reduction 'SAINT (Bruker, 2010)'
_computing_molecular_graphics 'Bruker SHELXTL'
_computing_publication_material 'Bruker SHELXTL'
_computing_structure_refinement 'SHELXL-97 (Sheldrick, 2008)'
_computing_structure_solution 'SHELXS-97 (Sheldrick, 2008)'
_diffrn_ambient_temperature 100(2)
_diffrn_measured_fraction_theta_full 0.988
_diffrn_measured_fraction_theta_max 0.975
_diffrn_measurement_device_type 'Bruker Kappa DUO CCD diffractometer'
_diffrn_measurement_method '\f and \w scans'
_diffrn_radiation_monochromator graphite
_diffrn_radiation_type CuK\a
_diffrn_radiation_wavelength 1.54178
_diffrn_reflns_av_R_equivalents 0.0216
_diffrn_reflns_av_sigmaI/netI 0.0187
_diffrn_reflns_limit_h_max 11
_diffrn_reflns_limit_h_min -11
_diffrn_reflns_limit_k_max 11
_diffrn_reflns_limit_k_min -11
_diffrn_reflns_limit_l_max 34
_diffrn_reflns_limit_l_min -33
_diffrn_reflns_number 21349
_diffrn_reflns_theta_full 67.00
_diffrn_reflns_theta_max 68.04
_diffrn_reflns_theta_min 5.25
_diffrn_source 'microfocus sealed tube'
_diffrn_source_type 'Incoatec I\uS'
_exptl_absorpt_coefficient_mu 0.555
_exptl_absorpt_correction_T_max 0.9466
_exptl_absorpt_correction_T_min 0.8971
_exptl_absorpt_correction_type multi-scan
_exptl_absorpt_process_details
;
Sheldrick, G.M. (2008). SADABS v2008/1. Bruker AXS Inc. Madison, WI USA.
;
_exptl_crystal_colour colorless
_exptl_crystal_density_diffrn 1.211
_exptl_crystal_density_meas ?
_exptl_crystal_density_method none
_exptl_crystal_description block
_exptl_crystal_F_000 912
_exptl_crystal_size_max 0.20
_exptl_crystal_size_mid 0.15
_exptl_crystal_size_min 0.10
_refine_diff_density_max 0.140
_refine_diff_density_min -0.174
_refine_diff_density_rms 0.034
_refine_ls_abs_structure_details 'Flack H D (1983), Acta Cryst. A39, 876-881'
_refine_ls_abs_structure_Flack 0.05(17)
_refine_ls_extinction_coef na
_refine_ls_extinction_method none
_refine_ls_goodness_of_fit_ref 1.047
_refine_ls_hydrogen_treatment mixed
_refine_ls_matrix_type full
_refine_ls_number_parameters 408
_refine_ls_number_reflns 5490
_refine_ls_number_restraints 4
_refine_ls_restrained_S_all 1.047
_refine_ls_R_factor_all 0.0269
_refine_ls_R_factor_gt 0.0268
_refine_ls_shift/su_max 0.000
_refine_ls_shift/su_mean 0.000
_refine_ls_structure_factor_coef Fsqd
_refine_ls_weighting_details 'calc w=1/[\s^2^(Fo^2^)+(0.0439P)^2^+0.3085P] where P=(Fo^2^+2Fc^2^)/3'
_refine_ls_weighting_scheme calc
_refine_ls_wR_factor_gt 0.0681
_refine_ls_wR_factor_ref 0.0682
_reflns_number_gt 5482
_reflns_number_total 5490
_reflns_threshold_expression >2sigma(I)
_cod_data_source_file ja5b06745_si_003.cif
_cod_data_source_block C41H36N2O
_cod_depositor_comments
;
The following automatic conversions were performed:

'_symmetry_cell_setting' value 'Trigonal' changed to 'trigonal'
according to
/usr/data/users/saulius/crontab/automatic-downloads/current/ACS/lib/dictionaries/cif_core.dic
dictionary named 'cif_core.dic' version 2.4.2 from 2011-04-26.

'_exptl_crystal_density_meas' value 'not measured' was changed to '?'
- the value is perceived as not measured.

Automatic conversion script
Id: cif_fix_values 3271 2015-04-21 07:52:19Z andrius 
;
_cod_original_sg_symbol_H-M 'P 3(2)'
_cod_database_code 4124406

loop_
_symmetry_equiv_pos_as_xyz
'x, y, z'
'-y, x-y, z+2/3'
'-x+y, -x, z+1/3'

loop_
_atom_site_label
_atom_site_type_symbol
_atom_site_fract_x
_atom_site_fract_y
_atom_site_fract_z
_atom_site_U_iso_or_equiv
_atom_site_adp_type
_atom_site_occupancy
_atom_site_symmetry_multiplicity
_atom_site_calc_flag
_atom_site_refinement_flags
O1 O 0.02204(10) 0.99924(12) 0.32142(3) 0.0298(2) Uani 1 1 d .
N1 N 0.26034(11) 1.02808(11) 0.29858(3) 0.0172(2) Uani 1 1 d .
N2 N 0.08801(12) 0.76011(12) 0.24407(3) 0.0189(2) Uani 1 1 d D
H2N H 0.0763(18) 0.7701(18) 0.2738(5) 0.023 Uiso 1 1 d D
C1 C 0.23199(13) 1.05243(14) 0.24933(4) 0.0167(2) Uani 1 1 d D
H1 H 0.1390(16) 1.0672(16) 0.2514(5) 0.020 Uiso 1 1 d D
C2 C 0.18050(13) 0.90414(14) 0.21758(4) 0.0178(2) Uani 1 1 d D
H2 H 0.2779(16) 0.9102(17) 0.2044(5) 0.021 Uiso 1 1 d D
C3 C 0.36826(14) 1.20068(14) 0.22782(4) 0.0182(2) Uani 1 1 d .
C4 C 0.34787(15) 1.33049(15) 0.21921(4) 0.0235(2) Uani 1 1 d .
H4 H 0.2506 1.3250 0.2273 0.028 Uiso 1 1 calc R
C5 C 0.46792(17) 1.46746(15) 0.19894(5) 0.0294(3) Uani 1 1 d .
H5 H 0.4522 1.5547 0.1931 0.035 Uiso 1 1 calc R
C6 C 0.61061(17) 1.47745(15) 0.18722(4) 0.0296(3) Uani 1 1 d .
H6 H 0.6926 1.5711 0.1732 0.036 Uiso 1 1 calc R
C7 C 0.63342(15) 1.35058(16) 0.19603(4) 0.0256(3) Uani 1 1 d .
H7 H 0.7318 1.3578 0.1884 0.031 Uiso 1 1 calc R
C8 C 0.51314(14) 1.21268(15) 0.21598(4) 0.0212(2) Uani 1 1 d .
H8 H 0.5295 1.1257 0.2216 0.025 Uiso 1 1 calc R
C9 C 0.40473(14) 1.03694(14) 0.31429(4) 0.0182(2) Uani 1 1 d .
C10 C 0.44696(14) 0.93065(14) 0.29590(4) 0.0203(2) Uani 1 1 d .
H10 H 0.3783 0.8534 0.2741 0.024 Uiso 1 1 calc R
C11 C 0.58653(15) 0.93442(14) 0.30861(4) 0.0227(2) Uani 1 1 d .
C12 C 0.68081(15) 1.04344(16) 0.34254(4) 0.0247(3) Uani 1 1 d .
H12 H 0.7760 1.0474 0.3523 0.030 Uiso 1 1 calc R
C13 C 0.63706(14) 1.14575(15) 0.36204(4) 0.0232(2) Uani 1 1 d .
H13 H 0.7020 1.2169 0.3857 0.028 Uiso 1 1 calc R
C14 C 0.50024(14) 1.14806(14) 0.34814(4) 0.0196(2) Uani 1 1 d .
C15 C 0.46578(13) 1.26642(14) 0.37010(4) 0.0202(2) Uani 1 1 d .
C16 C 0.42892(14) 1.36456(15) 0.34377(4) 0.0234(3) Uani 1 1 d .
H16 H 0.4193 1.3524 0.3109 0.028 Uiso 1 1 calc R
C17 C 0.40631(15) 1.47941(16) 0.36514(5) 0.0282(3) Uani 1 1 d .
H17 H 0.3820 1.5456 0.3467 0.034 Uiso 1 1 calc R
C18 C 0.41870(15) 1.49878(16) 0.41297(5) 0.0295(3) Uani 1 1 d .
H18 H 0.4023 1.5772 0.4274 0.035 Uiso 1 1 calc R
C19 C 0.45534(15) 1.40233(16) 0.43951(5) 0.0281(3) Uani 1 1 d .
H19 H 0.4643 1.4147 0.4724 0.034 Uiso 1 1 calc R
C20 C 0.47899(14) 1.28794(15) 0.41826(4) 0.0241(3) Uani 1 1 d .
H20A H 0.5046 1.2230 0.4368 0.029 Uiso 1 1 calc R
C21 C 0.63560(17) 0.82616(18) 0.28576(5) 0.0318(3) Uani 1 1 d .
H21A H 0.5409 0.7254 0.2778 0.048 Uiso 1 1 calc R
H21B H 0.7020 0.8063 0.3073 0.048 Uiso 1 1 calc R
H21C H 0.6959 0.8764 0.2574 0.048 Uiso 1 1 calc R
C22 C 0.14648(14) 1.00332(14) 0.33029(4) 0.0209(2) Uani 1 1 d .
H22 H 0.1654 0.9880 0.3618 0.025 Uiso 1 1 calc R
C23 C 0.05715(13) 0.61212(14) 0.22874(4) 0.0184(2) Uani 1 1 d .
C24 C 0.09388(14) 0.58812(14) 0.18356(4) 0.0201(2) Uani 1 1 d .
H24 H 0.1404 0.6754 0.1627 0.024 Uiso 1 1 calc R
C25 C 0.06412(14) 0.43943(15) 0.16822(4) 0.0219(2) Uani 1 1 d .
C26 C -0.00745(15) 0.31159(15) 0.19853(5) 0.0254(3) Uani 1 1 d .
H26 H -0.0327 0.2087 0.1883 0.030 Uiso 1 1 calc R
C27 C -0.04232(15) 0.33418(15) 0.24405(5) 0.0245(3) Uani 1 1 d .
H27 H -0.0889 0.2460 0.2647 0.029 Uiso 1 1 calc R
C28 C -0.01096(13) 0.48139(14) 0.26006(4) 0.0196(2) Uani 1 1 d .
C29 C -0.04195(14) 0.50400(14) 0.30942(4) 0.0204(2) Uani 1 1 d .
C30 C -0.14303(14) 0.56166(14) 0.32127(4) 0.0210(2) Uani 1 1 d .
H30 H -0.1961 0.5847 0.2974 0.025 Uiso 1 1 calc R
C31 C -0.16671(15) 0.58559(14) 0.36751(5) 0.0240(3) Uani 1 1 d .
H31 H -0.2360 0.6246 0.3751 0.029 Uiso 1 1 calc R
C32 C -0.08976(15) 0.55280(15) 0.40276(4) 0.0268(3) Uani 1 1 d .
H32 H -0.1042 0.5716 0.4344 0.032 Uiso 1 1 calc R
C33 C 0.00818(16) 0.49248(16) 0.39148(5) 0.0284(3) Uani 1 1 d .
H33 H 0.0598 0.4683 0.4155 0.034 Uiso 1 1 calc R
C34 C 0.03146(15) 0.46702(15) 0.34535(4) 0.0253(3) Uani 1 1 d .
H34 H 0.0977 0.4242 0.3381 0.030 Uiso 1 1 calc R
C35 C 0.11581(16) 0.42116(16) 0.12018(5) 0.0282(3) Uani 1 1 d .
H35A H 0.2309 0.4644 0.1199 0.042 Uiso 1 1 calc R
H35B H 0.0879 0.4788 0.0976 0.042 Uiso 1 1 calc R
H35C H 0.0622 0.3085 0.1118 0.042 Uiso 1 1 calc R
C36 C 0.08518(13) 0.91608(13) 0.17727(4) 0.0176(2) Uani 1 1 d .
C37 C 0.14918(14) 0.96291(14) 0.13285(4) 0.0210(2) Uani 1 1 d .
H37 H 0.2561 0.9902 0.1272 0.025 Uiso 1 1 calc R
C38 C 0.05748(15) 0.96994(15) 0.09674(4) 0.0236(3) Uani 1 1 d .
H38 H 0.1016 1.0003 0.0664 0.028 Uiso 1 1 calc R
C39 C -0.09735(15) 0.93307(14) 0.10474(4) 0.0238(3) Uani 1 1 d .
H39 H -0.1598 0.9374 0.0800 0.029 Uiso 1 1 calc R
C40 C -0.16119(14) 0.88965(14) 0.14911(4) 0.0226(3) Uani 1 1 d .
H40 H -0.2669 0.8660 0.1549 0.027 Uiso 1 1 calc R
C41 C -0.07047(14) 0.88077(14) 0.18500(4) 0.0197(2) Uani 1 1 d .
H41 H -0.1151 0.8502 0.2152 0.024 Uiso 1 1 calc R

loop_
_atom_site_aniso_label
_atom_site_aniso_U_11
_atom_site_aniso_U_22
_atom_site_aniso_U_33
_atom_site_aniso_U_23
_atom_site_aniso_U_13
_atom_site_aniso_U_12
O1 0.0215(5) 0.0484(6) 0.0207(4) 0.0007(4) 0.0016(3) 0.0183(4)
N1 0.0167(5) 0.0197(5) 0.0137(5) -0.0015(4) -0.0001(4) 0.0080(4)
N2 0.0225(5) 0.0187(5) 0.0136(5) 0.0004(4) 0.0015(4) 0.0088(4)
C1 0.0173(5) 0.0208(6) 0.0132(5) -0.0005(4) -0.0010(4) 0.0105(5)
C2 0.0162(5) 0.0189(6) 0.0175(6) -0.0005(4) 0.0017(4) 0.0081(5)
C3 0.0215(6) 0.0200(6) 0.0120(5) -0.0029(4) -0.0030(4) 0.0095(5)
C4 0.0286(6) 0.0241(6) 0.0197(5) -0.0018(5) -0.0036(5) 0.0147(5)
C5 0.0418(8) 0.0189(6) 0.0254(7) -0.0003(5) -0.0061(6) 0.0136(6)
C6 0.0305(7) 0.0210(6) 0.0218(6) 0.0033(5) -0.0026(5) 0.0011(5)
C7 0.0218(6) 0.0273(6) 0.0195(6) 0.0004(5) -0.0007(5) 0.0060(5)
C8 0.0212(6) 0.0223(6) 0.0175(5) 0.0001(5) -0.0009(5) 0.0088(5)
C9 0.0174(5) 0.0196(5) 0.0151(5) 0.0033(4) 0.0021(4) 0.0072(5)
C10 0.0205(6) 0.0215(6) 0.0166(5) 0.0020(4) 0.0003(4) 0.0088(5)
C11 0.0227(6) 0.0235(6) 0.0225(6) 0.0060(5) 0.0037(5) 0.0121(5)
C12 0.0196(6) 0.0279(6) 0.0272(6) 0.0054(5) -0.0011(5) 0.0125(5)
C13 0.0200(6) 0.0247(6) 0.0207(6) 0.0010(5) -0.0033(5) 0.0081(5)
C14 0.0185(6) 0.0194(5) 0.0180(6) 0.0033(4) 0.0012(4) 0.0072(5)
C15 0.0136(5) 0.0194(6) 0.0217(6) -0.0016(4) -0.0010(4) 0.0037(5)
C16 0.0196(6) 0.0235(6) 0.0234(6) -0.0025(5) -0.0050(5) 0.0080(5)
C17 0.0211(6) 0.0243(6) 0.0389(8) -0.0025(5) -0.0041(5) 0.0111(5)
C18 0.0198(6) 0.0273(7) 0.0389(8) -0.0129(6) -0.0018(5) 0.0098(5)
C19 0.0232(6) 0.0307(7) 0.0231(6) -0.0076(5) -0.0010(5) 0.0079(5)
C20 0.0192(6) 0.0242(6) 0.0228(6) -0.0007(5) -0.0022(5) 0.0064(5)
C21 0.0298(7) 0.0344(7) 0.0375(7) -0.0006(6) 0.0020(6) 0.0209(6)
C22 0.0188(6) 0.0240(6) 0.0162(5) -0.0016(4) -0.0008(5) 0.0079(5)
C23 0.0143(5) 0.0203(6) 0.0211(6) -0.0017(4) -0.0033(4) 0.0090(5)
C24 0.0168(5) 0.0218(6) 0.0213(6) 0.0002(4) -0.0008(4) 0.0092(5)
C25 0.0165(5) 0.0259(6) 0.0252(6) -0.0051(5) -0.0036(5) 0.0121(5)
C26 0.0229(6) 0.0215(6) 0.0333(7) -0.0061(5) -0.0026(5) 0.0123(5)
C27 0.0221(6) 0.0210(6) 0.0307(7) 0.0026(5) 0.0014(5) 0.0109(5)
C28 0.0149(5) 0.0211(6) 0.0221(6) 0.0005(5) -0.0010(4) 0.0085(5)
C29 0.0168(5) 0.0163(5) 0.0234(6) 0.0029(4) 0.0008(5) 0.0046(5)
C30 0.0201(6) 0.0189(6) 0.0222(6) 0.0031(4) -0.0003(5) 0.0084(5)
C31 0.0209(6) 0.0186(6) 0.0271(6) 0.0006(5) 0.0036(5) 0.0057(5)
C32 0.0261(6) 0.0243(6) 0.0207(6) -0.0012(5) 0.0007(5) 0.0055(5)
C33 0.0241(6) 0.0297(7) 0.0254(6) 0.0026(5) -0.0065(5) 0.0091(5)
C34 0.0212(6) 0.0251(6) 0.0279(6) 0.0033(5) -0.0023(5) 0.0104(5)
C35 0.0274(6) 0.0310(7) 0.0279(7) -0.0080(5) -0.0010(5) 0.0159(6)
C36 0.0195(6) 0.0138(5) 0.0179(6) -0.0020(4) -0.0018(4) 0.0071(4)
C37 0.0204(6) 0.0222(6) 0.0203(6) 0.0002(5) 0.0016(5) 0.0105(5)
C38 0.0292(6) 0.0242(6) 0.0163(6) 0.0022(5) 0.0009(5) 0.0124(5)
C39 0.0269(6) 0.0200(6) 0.0227(6) 0.0001(5) -0.0073(5) 0.0104(5)
C40 0.0200(6) 0.0193(6) 0.0274(6) 0.0001(5) -0.0024(5) 0.0090(5)
C41 0.0213(6) 0.0191(6) 0.0178(5) 0.0008(4) 0.0013(5) 0.0094(5)

loop_
_atom_type_symbol
_atom_type_description
_atom_type_scat_dispersion_real
_atom_type_scat_dispersion_imag
_atom_type_scat_source
C C 0.0181 0.0091 'International Tables Vol C Tables 4.2.6.8 and 6.1.1.4'
H H 0.0000 0.0000 'International Tables Vol C Tables 4.2.6.8 and 6.1.1.4'
N N 0.0311 0.0180 'International Tables Vol C Tables 4.2.6.8 and 6.1.1.4'
O O 0.0492 0.0322 'International Tables Vol C Tables 4.2.6.8 and 6.1.1.4'

loop_
_geom_angle_atom_site_label_1
_geom_angle_atom_site_label_2
_geom_angle_atom_site_label_3
_geom_angle
C22 N1 C9 119.07(9)
C22 N1 C1 117.86(9)
C9 N1 C1 123.00(9)
C23 N2 C2 123.06(10)
C23 N2 H2N 117.0(10)
C2 N2 H2N 117.3(10)
N1 C1 C3 113.32(9)
N1 C1 C2 114.12(9)
C3 C1 C2 111.35(9)
N1 C1 H1 102.9(8)
C3 C1 H1 108.3(8)
C2 C1 H1 106.0(8)
N2 C2 C36 111.48(9)
N2 C2 C1 110.15(9)
C36 C2 C1 107.43(9)
N2 C2 H2 111.7(9)
C36 C2 H2 107.7(8)
C1 C2 H2 108.1(9)
C4 C3 C8 118.39(11)
C4 C3 C1 118.69(11)
C8 C3 C1 122.93(11)
C5 C4 C3 120.78(12)
C5 C4 H4 119.6
C3 C4 H4 119.6
C6 C5 C4 120.20(12)
C6 C5 H5 119.9
C4 C5 H5 119.9
C7 C6 C5 119.74(12)
C7 C6 H6 120.1
C5 C6 H6 120.1
C6 C7 C8 120.28(12)
C6 C7 H7 119.9
C8 C7 H7 119.9
C7 C8 C3 120.60(12)
C7 C8 H8 119.7
C3 C8 H8 119.7
C10 C9 C14 120.43(11)
C10 C9 N1 118.60(10)
C14 C9 N1 120.96(10)
C11 C10 C9 121.87(11)
C11 C10 H10 119.1
C9 C10 H10 119.1
C10 C11 C12 117.81(11)
C10 C11 C21 120.96(12)
C12 C11 C21 121.22(11)
C13 C12 C11 120.60(11)
C13 C12 H12 119.7
C11 C12 H12 119.7
C12 C13 C14 122.24(11)
C12 C13 H13 118.9
C14 C13 H13 118.9
C13 C14 C9 116.95(11)
C13 C14 C15 118.32(10)
C9 C14 C15 124.73(11)
C20 C15 C16 118.01(11)
C20 C15 C14 119.73(11)
C16 C15 C14 122.15(11)
C17 C16 C15 120.63(12)
C17 C16 H16 119.7
C15 C16 H16 119.7
C18 C17 C16 120.76(12)
C18 C17 H17 119.6
C16 C17 H17 119.6
C17 C18 C19 119.21(12)
C17 C18 H18 120.4
C19 C18 H18 120.4
C20 C19 C18 120.23(12)
C20 C19 H19 119.9
C18 C19 H19 119.9
C19 C20 C15 121.15(12)
C19 C20 H20A 119.4
C15 C20 H20A 119.4
C11 C21 H21A 109.5
C11 C21 H21B 109.5
H21A C21 H21B 109.5
C11 C21 H21C 109.5
H21A C21 H21C 109.5
H21B C21 H21C 109.5
O1 C22 N1 125.05(11)
O1 C22 H22 117.5
N1 C22 H22 117.5
N2 C23 C24 121.86(11)
N2 C23 C28 119.31(10)
C24 C23 C28 118.82(11)
C23 C24 C25 121.90(11)
C23 C24 H24 119.1
C25 C24 H24 119.1
C26 C25 C24 118.81(11)
C26 C25 C35 121.04(11)
C24 C25 C35 120.10(11)
C25 C26 C27 119.96(11)
C25 C26 H26 120.0
C27 C26 H26 120.0
C28 C27 C26 121.92(12)
C28 C27 H27 119.0
C26 C27 H27 119.0
C27 C28 C23 118.54(11)
C27 C28 C29 120.85(11)
C23 C28 C29 120.56(11)
C30 C29 C34 118.40(11)
C30 C29 C28 121.81(11)
C34 C29 C28 119.79(11)
C31 C30 C29 120.68(11)
C31 C30 H30 119.7
C29 C30 H30 119.7
C30 C31 C32 120.39(12)
C30 C31 H31 119.8
C32 C31 H31 119.8
C33 C32 C31 119.44(12)
C33 C32 H32 120.3
C31 C32 H32 120.3
C32 C33 C34 120.51(12)
C32 C33 H33 119.7
C34 C33 H33 119.7
C33 C34 C29 120.54(12)
C33 C34 H34 119.7
C29 C34 H34 119.7
C25 C35 H35A 109.5
C25 C35 H35B 109.5
H35A C35 H35B 109.5
C25 C35 H35C 109.5
H35A C35 H35C 109.5
H35B C35 H35C 109.5
C37 C36 C41 118.68(11)
C37 C36 C2 122.11(10)
C41 C36 C2 119.21(10)
C38 C37 C36 120.40(11)
C38 C37 H37 119.8
C36 C37 H37 119.8
C39 C38 C37 120.37(11)
C39 C38 H38 119.8
C37 C38 H38 119.8
C38 C39 C40 119.69(11)
C38 C39 H39 120.2
C40 C39 H39 120.2
C41 C40 C39 119.97(11)
C41 C40 H40 120.0
C39 C40 H40 120.0
C40 C41 C36 120.86(11)
C40 C41 H41 119.6
C36 C41 H41 119.6

loop_
_geom_bond_atom_site_label_1
_geom_bond_atom_site_label_2
_geom_bond_distance
O1 C22 1.2184(15)
N1 C22 1.3595(15)
N1 C9 1.4366(15)
N1 C1 1.4829(14)
N2 C23 1.3875(15)
N2 C2 1.4463(15)
N2 H2N 0.875(13)
C1 C3 1.5192(16)
C1 C2 1.5626(15)
C1 H1 0.986(12)
C2 C36 1.5239(16)
C2 H2 0.994(12)
C3 C4 1.3951(17)
C3 C8 1.3972(17)
C4 C5 1.3868(19)
C4 H4 0.9500
C5 C6 1.384(2)
C5 H5 0.9500
C6 C7 1.382(2)
C6 H6 0.9500
C7 C8 1.3885(18)
C7 H7 0.9500
C8 H8 0.9500
C9 C10 1.3937(17)
C9 C14 1.4049(17)
C10 C11 1.3889(18)
C10 H10 0.9500
C11 C12 1.3942(19)
C11 C21 1.5071(18)
C12 C13 1.3820(19)
C12 H12 0.9500
C13 C14 1.4008(17)
C13 H13 0.9500
C14 C15 1.4910(17)
C15 C20 1.3955(17)
C15 C16 1.3981(18)
C16 C17 1.3856(19)
C16 H16 0.9500
C17 C18 1.384(2)
C17 H17 0.9500
C18 C19 1.387(2)
C18 H18 0.9500
C19 C20 1.3857(19)
C19 H19 0.9500
C20 H20A 0.9500
C21 H21A 0.9800
C21 H21B 0.9800
C21 H21C 0.9800
C22 H22 0.9500
C23 C24 1.3966(17)
C23 C28 1.4226(16)
C24 C25 1.3972(17)
C24 H24 0.9500
C25 C26 1.3871(18)
C25 C35 1.5095(18)
C26 C27 1.3958(19)
C26 H26 0.9500
C27 C28 1.3854(18)
C27 H27 0.9500
C28 C29 1.4885(17)
C29 C30 1.3962(18)
C29 C34 1.4009(18)
C30 C31 1.3878(18)
C30 H30 0.9500
C31 C32 1.3879(19)
C31 H31 0.9500
C32 C33 1.385(2)
C32 H32 0.9500
C33 C34 1.3873(19)
C33 H33 0.9500
C34 H34 0.9500
C35 H35A 0.9800
C35 H35B 0.9800
C35 H35C 0.9800
C36 C37 1.3927(17)
C36 C41 1.3931(16)
C37 C38 1.3922(17)
C37 H37 0.9500
C38 C39 1.3822(19)
C38 H38 0.9500
C39 C40 1.3880(18)
C39 H39 0.9500
C40 C41 1.3879(17)
C40 H40 0.9500
C41 H41 0.9500

loop_
_geom_hbond_atom_site_label_D
_geom_hbond_atom_site_label_H
_geom_hbond_atom_site_label_A
_geom_hbond_distance_DH
_geom_hbond_distance_HA
_geom_hbond_distance_DA
_geom_hbond_angle_DHA
N2 H2N N1 0.875(13) 2.349(15) 2.7729(14) 110.0(12)

loop_
_geom_torsion_atom_site_label_1
_geom_torsion_atom_site_label_2
_geom_torsion_atom_site_label_3
_geom_torsion_atom_site_label_4
_geom_torsion
C22 N1 C1 C3 128.26(11)
C9 N1 C1 C3 -48.74(14)
C22 N1 C1 C2 -102.88(12)
C9 N1 C1 C2 80.12(13)
C23 N2 C2 C36 76.20(13)
C23 N2 C2 C1 -164.64(10)
N1 C1 C2 N2 32.55(13)
C3 C1 C2 N2 162.40(9)
N1 C1 C2 C36 154.15(9)
C3 C1 C2 C36 -76.00(11)
N1 C1 C3 C4 -107.76(12)
C2 C1 C3 C4 121.97(11)
N1 C1 C3 C8 72.63(13)
C2 C1 C3 C8 -57.64(14)
C8 C3 C4 C5 0.67(17)
C1 C3 C4 C5 -178.95(11)
C3 C4 C5 C6 -0.43(19)
C4 C5 C6 C7 -0.35(19)
C5 C6 C7 C8 0.87(19)
C6 C7 C8 C3 -0.61(18)
C4 C3 C8 C7 -0.15(17)
C1 C3 C8 C7 179.46(11)
C22 N1 C9 C10 121.97(12)
C1 N1 C9 C10 -61.06(15)
C22 N1 C9 C14 -56.78(15)
C1 N1 C9 C14 120.18(12)
C14 C9 C10 C11 -2.74(17)
N1 C9 C10 C11 178.50(10)
C9 C10 C11 C12 3.31(17)
C9 C10 C11 C21 -175.59(11)
C10 C11 C12 C13 -1.13(18)
C21 C11 C12 C13 177.76(12)
C11 C12 C13 C14 -1.65(19)
C12 C13 C14 C9 2.22(17)
C12 C13 C14 C15 -177.98(11)
C10 C9 C14 C13 -0.06(17)
N1 C9 C14 C13 178.67(10)
C10 C9 C14 C15 -179.84(11)
N1 C9 C14 C15 -1.10(18)
C13 C14 C15 C20 -45.85(16)
C9 C14 C15 C20 133.92(12)
C13 C14 C15 C16 130.40(12)
C9 C14 C15 C16 -49.82(17)
C20 C15 C16 C17 -0.02(18)
C14 C15 C16 C17 -176.34(11)
C15 C16 C17 C18 -0.42(19)
C16 C17 C18 C19 0.46(19)
C17 C18 C19 C20 -0.07(19)
C18 C19 C20 C15 -0.37(19)
C16 C15 C20 C19 0.42(18)
C14 C15 C20 C19 176.82(11)
C9 N1 C22 O1 177.25(12)
C1 N1 C22 O1 0.13(18)
C2 N2 C23 C24 -9.43(17)
C2 N2 C23 C28 169.31(10)
N2 C23 C24 C25 179.43(10)
C28 C23 C24 C25 0.68(17)
C23 C24 C25 C26 1.56(17)
C23 C24 C25 C35 -175.85(11)
C24 C25 C26 C27 -2.66(17)
C35 C25 C26 C27 174.73(12)
C25 C26 C27 C28 1.56(19)
C26 C27 C28 C23 0.71(18)
C26 C27 C28 C29 -176.98(11)
N2 C23 C28 C27 179.42(11)
C24 C23 C28 C27 -1.80(16)
N2 C23 C28 C29 -2.88(16)
C24 C23 C28 C29 175.90(11)
C27 C28 C29 C30 -122.39(13)
C23 C28 C29 C30 59.97(15)
C27 C28 C29 C34 57.64(16)
C23 C28 C29 C34 -120.00(13)
C34 C29 C30 C31 1.67(17)
C28 C29 C30 C31 -178.30(11)
C29 C30 C31 C32 0.15(18)
C30 C31 C32 C33 -1.48(19)
C31 C32 C33 C34 1.0(2)
C32 C33 C34 C29 0.9(2)
C30 C29 C34 C33 -2.19(18)
C28 C29 C34 C33 177.78(11)
N2 C2 C36 C37 -135.71(11)
C1 C2 C36 C37 103.52(12)
N2 C2 C36 C41 44.98(14)
C1 C2 C36 C41 -75.79(12)
C41 C36 C37 C38 -1.70(17)
C2 C36 C37 C38 178.98(11)
C36 C37 C38 C39 1.08(18)
C37 C38 C39 C40 0.35(18)
C38 C39 C40 C41 -1.11(18)
C39 C40 C41 C36 0.47(17)
C37 C36 C41 C40 0.94(17)
C2 C36 C41 C40 -179.73(11)
